data_4063818
loop_
_publ_author_name
'Zhou, Wen'
'Tang, Liming'
'Patrick, Brian O.'
'Smith, Kevin M.'

_publ_section_title
;
 Electronic Effects in the Oxidative Addition of Iodomethane with
 Mixed-Aryl \b-Diketiminate Chromium Complexes
;
_journal_issue 3
_journal_name_full Organometallics
_journal_page_first 603
_journal_paper_doi 10.1021/om100961f
_journal_volume 30
_journal_year 2011
_chemical_formula_sum 'C28 H34 Cr N2'
_chemical_formula_weight 450.57
_chemical_name_systematic
;
 ?
;
_space_group_IT_number 14
_symmetry_cell_setting monoclinic
_symmetry_space_group_name_Hall '-P 2ybc'
_symmetry_space_group_name_H-M 'P 1 21/c 1'
_atom_sites_solution_hydrogens geom
_atom_sites_solution_primary direct
_atom_sites_solution_secondary difmap
_audit_creation_method SHELXL-97
_cell_angle_alpha 90.00
_cell_angle_beta 112.430(4)
_cell_angle_gamma 90.00
_cell_formula_units_Z 4
_cell_length_a 11.2517(13)
_cell_length_b 18.1157(18)
_cell_length_c 13.3532(13)
_cell_measurement_reflns_used 8932
_cell_measurement_temperature 173(2)
_cell_measurement_theta_max 26.89
_cell_measurement_theta_min 2.256
_cell_volume 2515.9(5)
_computing_structure_refinement 'SHELXL-97 (Sheldrick, 1997)'
_diffrn_ambient_temperature 173(2)
_diffrn_measured_fraction_theta_full 0.981
_diffrn_measured_fraction_theta_max 0.981
_diffrn_measurement_device_type 'Bruker X8 APEX'
_diffrn_measurement_method 'area detector'
_diffrn_radiation_monochromator graphite
_diffrn_radiation_source 'fine-focus sealed tube'
_diffrn_radiation_type MoK\a
_diffrn_radiation_wavelength 0.71073
_diffrn_reflns_av_R_equivalents 0.0283
_diffrn_reflns_av_sigmaI/netI 0.0262
_diffrn_reflns_limit_h_max 14
_diffrn_reflns_limit_h_min -14
_diffrn_reflns_limit_k_max 23
_diffrn_reflns_limit_k_min -23
_diffrn_reflns_limit_l_max 17
_diffrn_reflns_limit_l_min -12
_diffrn_reflns_number 27061
_diffrn_reflns_theta_full 27.99
_diffrn_reflns_theta_max 27.99
_diffrn_reflns_theta_min 1.96
_exptl_absorpt_coefficient_mu 0.471
_exptl_absorpt_correction_T_max 0.848
_exptl_absorpt_correction_T_min 0.778
_exptl_absorpt_correction_type multi-scan
_exptl_crystal_colour red
_exptl_crystal_density_diffrn 1.190
_exptl_crystal_density_method 'not measured'
_exptl_crystal_description prism
_exptl_crystal_F_000 960
_exptl_crystal_size_max 0.350
_exptl_crystal_size_mid 0.380
_exptl_crystal_size_min 0.420
_refine_diff_density_max 0.513
_refine_diff_density_min -0.278
_refine_diff_density_rms 0.047
_refine_ls_extinction_method none
_refine_ls_goodness_of_fit_ref 1.044
_refine_ls_hydrogen_treatment constr
_refine_ls_matrix_type full
_refine_ls_number_parameters 309
_refine_ls_number_reflns 5937
_refine_ls_number_restraints 20
_refine_ls_restrained_S_all 1.043
_refine_ls_R_factor_all 0.0591
_refine_ls_R_factor_gt 0.0407
_refine_ls_shift/su_max 0.151
_refine_ls_shift/su_mean 0.009
_refine_ls_structure_factor_coef Fsqd
_refine_ls_weighting_details 'calc w=1/[\s^2^(Fo^2^)+(0.0544P)^2^+1.1126P] where P=(Fo^2^+2Fc^2^)/3'
_refine_ls_weighting_scheme calc
_refine_ls_wR_factor_gt 0.1066
_refine_ls_wR_factor_ref 0.1174
_reflns_number_gt 4598
_reflns_number_total 5937
_reflns_threshold_expression >2sigma(I)
_cod_data_source_file om100961f_si_002.cif
_cod_data_source_block 1c_Cr2_4H
_cod_original_sg_symbol_H-M 'P 21/c'
_cod_database_code 4063818

loop_
_symmetry_equiv_pos_as_xyz
'x, y, z'
'-x, y+1/2, -z+1/2'
'-x, -y, -z'
'x, -y-1/2, z-1/2'

loop_
_atom_site_label
_atom_site_type_symbol
_atom_site_fract_x
_atom_site_fract_y
_atom_site_fract_z
_atom_site_U_iso_or_equiv
_atom_site_adp_type
_atom_site_occupancy
_atom_site_symmetry_multiplicity
_atom_site_calc_flag
_atom_site_refinement_flags
_atom_site_disorder_assembly
_atom_site_disorder_group
C1 C 0.2373(2) -0.05487(12) 0.65726(19) 0.0514(6) Uani 1 1 d . . .
H1A H 0.1739 -0.0268 0.5983 0.077 Uiso 1 1 calc R . .
H1B H 0.1999 -0.0693 0.7096 0.077 Uiso 1 1 calc R . .
H1C H 0.2620 -0.0992 0.6277 0.077 Uiso 1 1 calc R . .
C2 C 0.35512(17) -0.00746(9) 0.71317(14) 0.0318(4) Uani 1 1 d . . .
C3 C 0.45392(17) -0.04115(9) 0.80004(14) 0.0331(4) Uani 1 1 d . . .
H3 H 0.4419 -0.0920 0.8109 0.040 Uiso 1 1 calc R . .
C4 C 0.56735(17) -0.00982(9) 0.87250(14) 0.0304(4) Uani 1 1 d . . .
C5 C 0.6486(2) -0.05810(11) 0.96605(17) 0.0447(5) Uani 1 1 d . . .
H5A H 0.7336 -0.0650 0.9632 0.067 Uiso 1 1 calc R . .
H5B H 0.6067 -0.1062 0.9609 0.067 Uiso 1 1 calc R . .
H5C H 0.6580 -0.0344 1.0346 0.067 Uiso 1 1 calc R . .
C6 C 0.72292(17) 0.08556(10) 0.94513(14) 0.0316(4) Uani 1 1 d . . .
C7 C 0.7222(2) 0.12855(11) 1.03077(16) 0.0406(4) Uani 1 1 d . . .
H7 H 0.6435 0.1386 1.0389 0.049 Uiso 1 1 calc R . .
C8 C 0.8370(2) 0.15704(13) 1.10489(16) 0.0497(5) Uani 1 1 d . . .
H8 H 0.8363 0.1865 1.1635 0.060 Uiso 1 1 calc R . .
C9 C 0.9518(2) 0.14288(13) 1.09389(17) 0.0500(5) Uani 1 1 d . . .
H9 H 1.0298 0.1625 1.1446 0.060 Uiso 1 1 calc R . .
C10 C 0.9527(2) 0.10032(15) 1.00936(19) 0.0536(6) Uani 1 1 d . . .
H10 H 1.0318 0.0901 1.0019 0.064 Uiso 1 1 calc R . .
C11 C 0.83854(19) 0.07196(12) 0.93432(17) 0.0443(5) Uani 1 1 d . . .
H11 H 0.8399 0.0431 0.8754 0.053 Uiso 1 1 calc R . .
C12 C 0.24635(17) 0.09382(9) 0.60050(14) 0.0310(4) Uani 1 1 d . . .
C13 C 0.15366(18) 0.12563(10) 0.63333(15) 0.0357(4) Uani 1 1 d . . .
C14 C 0.04857(19) 0.16150(12) 0.55551(17) 0.0442(5) Uani 1 1 d . . .
H14 H -0.0147 0.1838 0.5766 0.053 Uiso 1 1 calc R . .
C15 C 0.0358(2) 0.16484(12) 0.44859(17) 0.0473(5) Uani 1 1 d . . .
H15 H -0.0351 0.1900 0.3967 0.057 Uiso 1 1 calc R . .
C16 C 0.1262(2) 0.13157(12) 0.41739(16) 0.0460(5) Uani 1 1 d . . .
H16 H 0.1150 0.1327 0.3432 0.055 Uiso 1 1 calc R . .
C17 C 0.23403(19) 0.09610(10) 0.49196(15) 0.0364(4) Uani 1 1 d . . .
C18 C 0.1624(2) 0.12062(13) 0.74985(16) 0.0458(5) Uani 1 1 d . . .
H18 H 0.2426 0.0925 0.7915 0.055 Uiso 1 1 calc R . .
C19 C 0.0490(3) 0.0758(2) 0.7564(3) 0.0896(10) Uani 1 1 d . . .
H19A H 0.0444 0.0278 0.7212 0.134 Uiso 1 1 calc R . .
H19B H -0.0314 0.1029 0.7196 0.134 Uiso 1 1 calc R . .
H19C H 0.0619 0.0683 0.8325 0.134 Uiso 1 1 calc R . .
C20 C 0.1742(4) 0.19373(17) 0.8029(2) 0.0920(11) Uani 1 1 d . . .
H20A H 0.1794 0.1870 0.8773 0.138 Uiso 1 1 calc R . .
H20B H 0.0988 0.2239 0.7624 0.138 Uiso 1 1 calc R . .
H20C H 0.2520 0.2186 0.8041 0.138 Uiso 1 1 calc R . .
C21 C 0.3321(2) 0.05978(13) 0.45464(17) 0.0482(5) Uani 1 1 d . . .
H21 H 0.4119 0.0517 0.5205 0.058 Uiso 1 1 calc R . .
C22 C 0.3687(4) 0.10739(19) 0.3772(3) 0.0855(10) Uani 1 1 d . . .
H22A H 0.3972 0.1559 0.4099 0.128 Uiso 1 1 calc R . .
H22B H 0.2939 0.1134 0.3092 0.128 Uiso 1 1 calc R . .
H22C H 0.4386 0.0836 0.3625 0.128 Uiso 1 1 calc R . .
C23 C 0.2882(4) -0.01447(17) 0.4037(3) 0.0986(12) Uani 1 1 d . . .
H23A H 0.3541 -0.0356 0.3810 0.148 Uiso 1 1 calc R . .
H23B H 0.2077 -0.0089 0.3404 0.148 Uiso 1 1 calc R . .
H23C H 0.2742 -0.0473 0.4565 0.148 Uiso 1 1 calc R . .
C24 C 0.6649(5) 0.2241(4) 0.7692(7) 0.062(2) Uani 0.62(2) 1 d PGU A 1
H24 H 0.7525 0.2159 0.8142 0.074 Uiso 0.62(2) 1 calc PR A 1
C25 C 0.5689(11) 0.2530(3) 0.8030(3) 0.0585(18) Uani 0.62(2) 1 d PGU A 1
H25 H 0.5810 0.2675 0.8746 0.070 Uiso 0.62(2) 1 calc PR A 1
C26 C 0.4517(7) 0.2564(5) 0.7110(7) 0.0568(18) Uani 0.62(2) 1 d PGU A 1
H26 H 0.3716 0.2736 0.7102 0.068 Uiso 0.62(2) 1 calc PR A 1
C27 C 0.4753(6) 0.2297(6) 0.6203(4) 0.056(2) Uani 0.62(2) 1 d PGU A 1
H27 H 0.4137 0.2258 0.5482 0.068 Uiso 0.62(2) 1 calc PR A 1
C28 C 0.6070(7) 0.2097(5) 0.6562(7) 0.0594(18) Uani 0.62(2) 1 d PGU A 1
H28 H 0.6491 0.1901 0.6125 0.071 Uiso 0.62(2) 1 calc PR A 1
N1 N 0.60382(14) 0.05934(8) 0.86471(11) 0.0300(3) Uani 1 1 d . A .
N2 N 0.36010(14) 0.06170(8) 0.68164(11) 0.0295(3) Uani 1 1 d . A .
Cr1 Cr 0.51094(3) 0.131621(15) 0.74583(2) 0.03315(10) Uani 1 1 d . . .
C24B C 0.6276(15) 0.2415(7) 0.7987(6) 0.064(4) Uani 0.38(2) 1 d PGU A 2
H24B H 0.6751 0.2521 0.8731 0.077 Uiso 0.38(2) 1 calc PR A 2
C25B C 0.4963(15) 0.2588(7) 0.7395(10) 0.058(3) Uani 0.38(2) 1 d PGU A 2
H25B H 0.4404 0.2830 0.7672 0.070 Uiso 0.38(2) 1 calc PR A 2
C26B C 0.4632(8) 0.2336(9) 0.6315(8) 0.052(3) Uani 0.38(2) 1 d PGU A 2
H26B H 0.3812 0.2379 0.5743 0.062 Uiso 0.38(2) 1 calc PR A 2
C27B C 0.5740(13) 0.2007(8) 0.6240(10) 0.060(3) Uani 0.38(2) 1 d PGU A 2
H27B H 0.5793 0.1792 0.5609 0.072 Uiso 0.38(2) 1 calc PR A 2
C28B C 0.6757(6) 0.2056(8) 0.7274(14) 0.066(3) Uani 0.38(2) 1 d PGU A 2
H28B H 0.7609 0.1879 0.7456 0.080 Uiso 0.38(2) 1 calc PR A 2

loop_
_atom_site_aniso_label
_atom_site_aniso_U_11
_atom_site_aniso_U_22
_atom_site_aniso_U_33
_atom_site_aniso_U_23
_atom_site_aniso_U_13
_atom_site_aniso_U_12
C1 0.0488(12) 0.0364(10) 0.0558(13) 0.0047(9) 0.0052(10) -0.0140(9)
C2 0.0349(9) 0.0270(8) 0.0334(9) 0.0012(7) 0.0128(8) -0.0044(7)
C3 0.0386(10) 0.0247(8) 0.0375(10) 0.0048(7) 0.0163(8) -0.0014(7)
C4 0.0326(9) 0.0304(8) 0.0304(9) 0.0042(7) 0.0146(7) 0.0037(7)
C5 0.0454(11) 0.0384(10) 0.0431(11) 0.0130(9) 0.0088(9) 0.0034(9)
C6 0.0323(9) 0.0316(9) 0.0292(9) 0.0026(7) 0.0098(7) 0.0000(7)
C7 0.0412(10) 0.0476(11) 0.0356(10) -0.0034(8) 0.0176(9) 0.0018(9)
C8 0.0579(14) 0.0537(13) 0.0329(10) -0.0105(9) 0.0122(10) -0.0025(11)
C9 0.0416(11) 0.0573(13) 0.0379(11) -0.0031(10) 0.0004(9) -0.0074(10)
C10 0.0310(10) 0.0748(16) 0.0521(13) -0.0075(12) 0.0127(10) -0.0008(10)
C11 0.0356(10) 0.0583(13) 0.0379(10) -0.0103(9) 0.0129(8) 0.0033(9)
C12 0.0307(9) 0.0270(8) 0.0300(9) 0.0015(7) 0.0057(7) -0.0048(7)
C13 0.0332(9) 0.0371(10) 0.0335(9) 0.0030(7) 0.0091(8) -0.0030(7)
C14 0.0349(10) 0.0451(11) 0.0482(12) 0.0031(9) 0.0109(9) 0.0048(9)
C15 0.0395(11) 0.0473(12) 0.0411(11) 0.0106(9) -0.0002(9) 0.0014(9)
C16 0.0515(12) 0.0490(12) 0.0292(9) 0.0057(8) 0.0060(9) -0.0027(10)
C17 0.0412(10) 0.0338(9) 0.0307(9) 0.0004(7) 0.0097(8) -0.0041(8)
C18 0.0390(11) 0.0628(14) 0.0375(11) 0.0056(9) 0.0168(9) 0.0068(9)
C19 0.095(2) 0.115(3) 0.076(2) 0.0030(18) 0.0516(18) -0.023(2)
C20 0.160(3) 0.0668(18) 0.0510(16) -0.0075(14) 0.0417(19) 0.007(2)
C21 0.0526(13) 0.0579(13) 0.0335(10) -0.0034(9) 0.0156(9) 0.0038(10)
C22 0.114(3) 0.086(2) 0.089(2) 0.0038(17) 0.076(2) 0.0062(19)
C23 0.117(3) 0.0664(19) 0.137(3) -0.040(2) 0.076(3) -0.0115(19)
C24 0.054(3) 0.043(3) 0.077(5) 0.015(3) 0.012(3) -0.022(2)
C25 0.062(5) 0.029(2) 0.067(3) -0.003(2) 0.005(3) -0.018(3)
C26 0.062(3) 0.031(3) 0.060(4) 0.016(3) 0.003(3) 0.001(3)
C27 0.065(4) 0.034(4) 0.065(4) 0.014(3) 0.018(3) -0.009(3)
C28 0.057(4) 0.048(3) 0.075(5) 0.009(3) 0.028(4) -0.025(3)
N1 0.0284(7) 0.0297(7) 0.0301(7) 0.0014(6) 0.0092(6) -0.0003(6)
N2 0.0297(7) 0.0272(7) 0.0289(7) 0.0028(6) 0.0082(6) -0.0020(6)
Cr1 0.03326(17) 0.02384(15) 0.03705(18) 0.00540(12) 0.00748(13) -0.00454(12)
C24B 0.049(7) 0.048(6) 0.071(5) 0.017(4) -0.004(5) -0.026(5)
C25B 0.073(7) 0.021(3) 0.063(7) -0.010(5) 0.005(6) -0.005(5)
C26B 0.069(6) 0.036(6) 0.037(5) 0.019(4) 0.005(4) -0.009(6)
C27B 0.066(7) 0.049(6) 0.058(5) 0.021(4) 0.016(5) -0.019(5)
C28B 0.052(4) 0.056(6) 0.076(8) 0.017(6) 0.007(4) -0.028(4)

loop_
_atom_type_symbol
_atom_type_description
_atom_type_scat_dispersion_real
_atom_type_scat_dispersion_imag
_atom_type_scat_source
C C 0.0033 0.0016 'International Tables Vol C Tables 4.2.6.8 and 6.1.1.4'
H H 0.0000 0.0000 'International Tables Vol C Tables 4.2.6.8 and 6.1.1.4'
N N 0.0061 0.0033 'International Tables Vol C Tables 4.2.6.8 and 6.1.1.4'
Cr Cr 0.3209 0.6236 'International Tables Vol C Tables 4.2.6.8 and 6.1.1.4'

loop_
_geom_angle_atom_site_label_1
_geom_angle_atom_site_label_2
_geom_angle_atom_site_label_3
_geom_angle
C2 C1 H1A 109.5
C2 C1 H1B 109.5
H1A C1 H1B 109.5
C2 C1 H1C 109.5
H1A C1 H1C 109.5
H1B C1 H1C 109.5
N2 C2 C3 123.75(16)
N2 C2 C1 120.84(16)
C3 C2 C1 115.39(16)
C4 C3 C2 128.54(16)
C4 C3 H3 115.7
C2 C3 H3 115.7
N1 C4 C3 123.72(16)
N1 C4 C5 120.01(16)
C3 C4 C5 116.24(16)
C4 C5 H5A 109.5
C4 C5 H5B 109.5
H5A C5 H5B 109.5
C4 C5 H5C 109.5
H5A C5 H5C 109.5
H5B C5 H5C 109.5
C11 C6 C7 119.18(18)
C11 C6 N1 120.49(16)
C7 C6 N1 120.22(17)
C6 C7 C8 119.90(19)
C6 C7 H7 120.0
C8 C7 H7 120.0
C9 C8 C7 120.5(2)
C9 C8 H8 119.7
C7 C8 H8 119.7
C10 C9 C8 119.6(2)
C10 C9 H9 120.2
C8 C9 H9 120.2
C9 C10 C11 120.4(2)
C9 C10 H10 119.8
C11 C10 H10 119.8
C6 C11 C10 120.36(19)
C6 C11 H11 119.8
C10 C11 H11 119.8
C13 C12 C17 121.30(16)
C13 C12 N2 118.87(16)
C17 C12 N2 119.74(17)
C12 C13 C14 118.51(17)
C12 C13 C18 121.99(17)
C14 C13 C18 119.49(18)
C15 C14 C13 120.8(2)
C15 C14 H14 119.6
C13 C14 H14 119.6
C16 C15 C14 119.77(19)
C16 C15 H15 120.1
C14 C15 H15 120.1
C15 C16 C17 121.75(19)
C15 C16 H16 119.1
C17 C16 H16 119.1
C16 C17 C12 117.79(19)
C16 C17 C21 120.38(18)
C12 C17 C21 121.82(17)
C20 C18 C13 113.18(19)
C20 C18 C19 111.6(2)
C13 C18 C19 110.89(19)
C20 C18 H18 106.9
C13 C18 H18 106.9
C19 C18 H18 106.9
C18 C19 H19A 109.5
C18 C19 H19B 109.5
H19A C19 H19B 109.5
C18 C19 H19C 109.5
H19A C19 H19C 109.5
H19B C19 H19C 109.5
C18 C20 H20A 109.5
C18 C20 H20B 109.5
H20A C20 H20B 109.5
C18 C20 H20C 109.5
H20A C20 H20C 109.5
H20B C20 H20C 109.5
C23 C21 C22 109.1(2)
C23 C21 C17 112.4(2)
C22 C21 C17 113.3(2)
C23 C21 H21 107.2
C22 C21 H21 107.2
C17 C21 H21 107.2
C21 C22 H22A 109.5
C21 C22 H22B 109.5
H22A C22 H22B 109.5
C21 C22 H22C 109.5
H22A C22 H22C 109.5
H22B C22 H22C 109.5
C21 C23 H23A 109.5
C21 C23 H23B 109.5
H23A C23 H23B 109.5
C21 C23 H23C 109.5
H23A C23 H23C 109.5
H23B C23 H23C 109.5
C28 C24 C25 108.0
C28 C24 Cr1 73.2(3)
C25 C24 Cr1 72.1(2)
C28 C24 H24 125.9
C25 C24 H24 126.1
Cr1 C24 H24 120.5
C26 C25 C24 108.0
C26 C25 Cr1 73.0(3)
C24 C25 Cr1 72.6(2)
C26 C25 H25 126.0
C24 C25 H25 126.0
Cr1 C25 H25 120.2
C25 C26 C27 108.0
C25 C26 Cr1 71.8(3)
C27 C26 Cr1 73.1(3)
C25 C26 H26 126.0
C27 C26 H26 126.0
Cr1 C26 H26 120.9
C26 C27 C28 108.0
C26 C27 Cr1 71.9(2)
C28 C27 Cr1 72.3(2)
C26 C27 H27 126.0
C28 C27 H27 126.0
Cr1 C27 H27 121.5
C24 C28 C27 108.0
C24 C28 Cr1 71.7(3)
C27 C28 Cr1 72.7(3)
C24 C28 H28 126.0
C27 C28 H28 126.0
Cr1 C28 H28 121.3
C4 N1 C6 118.52(14)
C4 N1 Cr1 126.08(12)
C6 N1 Cr1 115.35(11)
C2 N2 C12 118.95(14)
C2 N2 Cr1 125.76(12)
C12 N2 Cr1 115.10(10)
N1 Cr1 N2 91.49(6)
N1 Cr1 C25B 133.3(3)
N2 Cr1 C25B 124.8(4)
N1 Cr1 C26B 162.6(2)
N2 Cr1 C26B 105.8(2)
C25B Cr1 C26B 35.7(2)
N1 Cr1 C25 110.97(16)
N2 Cr1 C25 144.1(3)
C25B Cr1 C25 23.1(3)
C26B Cr1 C25 55.5(3)
N1 Cr1 C24B 104.6(2)
N2 Cr1 C24B 160.4(4)
C25B Cr1 C24B 35.56(12)
C26B Cr1 C24B 59.0(2)
C25 Cr1 C24B 17.6(3)
N1 Cr1 C24 103.00(13)
N2 Cr1 C24 163.7(2)
C25B Cr1 C24 48.0(3)
C26B Cr1 C24 59.6(3)
C25 Cr1 C24 35.32(6)
C24B Cr1 C24 18.3(3)
N1 Cr1 C26 143.4(2)
N2 Cr1 C26 112.9(2)
C25B Cr1 C26 12.3(3)
C26B Cr1 C26 29.5(3)
C25 Cr1 C26 35.25(7)
C24B Cr1 C26 47.7(3)
C24 Cr1 C26 58.57(9)
N1 Cr1 C28 126.0(2)
N2 Cr1 C28 129.1(2)
C25B Cr1 C28 54.9(3)
C26B Cr1 C28 39.5(3)
C25 Cr1 C28 58.51(10)
C24B Cr1 C28 48.0(2)
C24 Cr1 C28 35.11(9)
C26 Cr1 C28 58.30(16)
N1 Cr1 C27B 133.1(3)
N2 Cr1 C27B 117.5(4)
C25B Cr1 C27B 58.9(3)
C26B Cr1 C27B 35.2(2)
C25 Cr1 C27B 66.9(3)
C24B Cr1 C27B 58.45(16)
C24 Cr1 C27B 46.6(2)
C26 Cr1 C27B 59.5(3)
C28 Cr1 C27B 11.6(3)
N1 Cr1 C27 160.31(17)
N2 Cr1 C27 106.30(16)
C25B Cr1 C27 40.1(3)
C26B Cr1 C27 6.0(4)
C25 Cr1 C27 58.44(14)
C24B Cr1 C27 60.0(3)
C24 Cr1 C27 58.35(14)
C26 Cr1 C27 35.00(13)
C28 Cr1 C27 34.92(13)
C27B Cr1 C27 29.7(4)
N1 Cr1 C28B 104.9(2)
N2 Cr1 C28B 150.4(5)
C25B Cr1 C28B 58.73(15)
C26B Cr1 C28B 58.5(2)
C25 Cr1 C28B 51.1(3)
C24B Cr1 C28B 35.04(9)
C24 Cr1 C28B 17.1(3)
C26 Cr1 C28B 67.1(3)
C28 Cr1 C28B 23.7(3)
C27B Cr1 C28B 34.86(13)
C27 Cr1 C28B 55.4(3)
C28B C24B C25B 108.0
C28B C24B Cr1 73.8(4)
C25B C24B Cr1 71.0(5)
C28B C24B H24B 125.9
C25B C24B H24B 126.1
Cr1 C24B H24B 121.0
C26B C25B C24B 108.0
C26B C25B Cr1 72.8(5)
C24B C25B Cr1 73.4(4)
C26B C25B H25B 126.0
C24B C25B H25B 126.0
Cr1 C25B H25B 119.6
C25B C26B C27B 108.0
C25B C26B Cr1 71.5(4)
C27B C26B Cr1 74.0(4)
C25B C26B H26B 126.0
C27B C26B H26B 126.0
Cr1 C26B H26B 120.3
C28B C27B C26B 108.0
C28B C27B Cr1 72.9(4)
C26B C27B Cr1 70.8(4)
C28B C27B H27B 126.0
C26B C27B H27B 126.0
Cr1 C27B H27B 122.0
C24B C28B C27B 108.0
C24B C28B Cr1 71.1(4)
C27B C28B Cr1 72.2(5)
C24B C28B H28B 126.0
C27B C28B H28B 126.0
Cr1 C28B H28B 122.3

loop_
_geom_bond_atom_site_label_1
_geom_bond_atom_site_label_2
_geom_bond_distance
C1 C2 1.515(3)
C1 H1A 0.9800
C1 H1B 0.9800
C1 H1C 0.9800
C2 N2 1.330(2)
C2 C3 1.403(2)
C3 C4 1.395(3)
C3 H3 0.9500
C4 N1 1.335(2)
C4 C5 1.513(2)
C5 H5A 0.9800
C5 H5B 0.9800
C5 H5C 0.9800
C6 C11 1.385(3)
C6 C7 1.386(3)
C6 N1 1.441(2)
C7 C8 1.393(3)
C7 H7 0.9500
C8 C9 1.378(3)
C8 H8 0.9500
C9 C10 1.370(3)
C9 H9 0.9500
C10 C11 1.392(3)
C10 H10 0.9500
C11 H11 0.9500
C12 C13 1.400(3)
C12 C17 1.403(3)
C12 N2 1.447(2)
C13 C14 1.401(3)
C13 C18 1.524(3)
C14 C15 1.381(3)
C14 H14 0.9500
C15 C16 1.376(3)
C15 H15 0.9500
C16 C17 1.398(3)
C16 H16 0.9500
C17 C21 1.522(3)
C18 C20 1.484(4)
C18 C19 1.542(4)
C18 H18 1.0000
C19 H19A 0.9800
C19 H19B 0.9800
C19 H19C 0.9800
C20 H20A 0.9800
C20 H20B 0.9800
C20 H20C 0.9800
C21 C23 1.503(4)
C21 C22 1.519(4)
C21 H21 1.0000
C22 H22A 0.9800
C22 H22B 0.9800
C22 H22C 0.9800
C23 H23A 0.9800
C23 H23B 0.9800
C23 H23C 0.9800
C24 C28 1.4200
C24 C25 1.4200
C24 Cr1 2.344(5)
C24 H24 0.9500
C25 C26 1.4200
C25 Cr1 2.337(4)
C25 H25 0.9500
C26 C27 1.4200
C26 Cr1 2.353(7)
C26 H26 0.9500
C27 C28 1.4200
C27 Cr1 2.369(10)
C27 H27 0.9500
C28 Cr1 2.364(8)
C28 H28 0.9500
N1 Cr1 2.0150(14)
N2 Cr1 2.0272(14)
Cr1 C25B 2.309(12)
Cr1 C26B 2.325(16)
Cr1 C24B 2.340(7)
Cr1 C27B 2.366(13)
Cr1 C28B 2.375(8)
C24B C28B 1.4200
C24B C25B 1.4200
C24B H24B 0.9500
C25B C26B 1.4200
C25B H25B 0.9500
C26B C27B 1.4200
C26B H26B 0.9500
C27B C28B 1.4200
C27B H27B 0.9500
C28B H28B 0.9500

loop_
_geom_torsion_atom_site_label_1
_geom_torsion_atom_site_label_2
_geom_torsion_atom_site_label_3
_geom_torsion_atom_site_label_4
_geom_torsion
N2 C2 C3 C4 4.9(3)
C1 C2 C3 C4 -173.54(19)
C2 C3 C4 N1 -4.7(3)
C2 C3 C4 C5 173.22(19)
C11 C6 C7 C8 -0.4(3)
N1 C6 C7 C8 -176.50(18)
C6 C7 C8 C9 0.0(3)
C7 C8 C9 C10 -0.1(4)
C8 C9 C10 C11 0.5(4)
C7 C6 C11 C10 0.8(3)
N1 C6 C11 C10 176.9(2)
C9 C10 C11 C6 -0.9(4)
C17 C12 C13 C14 -1.3(3)
N2 C12 C13 C14 175.27(16)
C17 C12 C13 C18 177.15(18)
N2 C12 C13 C18 -6.3(3)
C12 C13 C14 C15 0.6(3)
C18 C13 C14 C15 -177.87(19)
C13 C14 C15 C16 1.0(3)
C14 C15 C16 C17 -2.1(3)
C15 C16 C17 C12 1.4(3)
C15 C16 C17 C21 179.9(2)
C13 C12 C17 C16 0.3(3)
N2 C12 C17 C16 -176.25(16)
C13 C12 C17 C21 -178.17(18)
N2 C12 C17 C21 5.3(3)
C12 C13 C18 C20 118.1(3)
C14 C13 C18 C20 -63.5(3)
C12 C13 C18 C19 -115.7(2)
C14 C13 C18 C19 62.8(3)
C16 C17 C21 C23 -79.2(3)
C12 C17 C21 C23 99.3(3)
C16 C17 C21 C22 45.1(3)
C12 C17 C21 C22 -136.4(2)
C28 C24 C25 C26 0.0
Cr1 C24 C25 C26 -64.9(3)
C28 C24 C25 Cr1 64.9(3)
C24 C25 C26 C27 0.0
Cr1 C25 C26 C27 -64.6(3)
C24 C25 C26 Cr1 64.6(3)
C25 C26 C27 C28 0.0
Cr1 C26 C27 C28 -63.8(3)
C25 C26 C27 Cr1 63.8(3)
C25 C24 C28 C27 0.0
Cr1 C24 C28 C27 64.1(3)
C25 C24 C28 Cr1 -64.1(3)
C26 C27 C28 C24 0.0
Cr1 C27 C28 C24 -63.5(2)
C26 C27 C28 Cr1 63.5(2)
C3 C4 N1 C6 179.60(16)
C5 C4 N1 C6 1.7(2)
C3 C4 N1 Cr1 -3.1(2)
C5 C4 N1 Cr1 179.05(13)
C11 C6 N1 C4 84.5(2)
C7 C6 N1 C4 -99.4(2)
C11 C6 N1 Cr1 -93.07(19)
C7 C6 N1 Cr1 83.00(19)
C3 C2 N2 C12 -172.00(17)
C1 C2 N2 C12 6.3(3)
C3 C2 N2 Cr1 2.8(3)
C1 C2 N2 Cr1 -178.90(15)
C13 C12 N2 C2 84.6(2)
C17 C12 N2 C2 -98.7(2)
C13 C12 N2 Cr1 -90.66(17)
C17 C12 N2 Cr1 85.98(17)
C4 N1 Cr1 N2 7.21(15)
C6 N1 Cr1 N2 -175.38(12)
C4 N1 Cr1 C25B 151.3(4)
C6 N1 Cr1 C25B -31.3(5)
C4 N1 Cr1 C26B -165.2(10)
C6 N1 Cr1 C26B 12.2(10)
C4 N1 Cr1 C25 158.6(3)
C6 N1 Cr1 C25 -24.0(3)
C4 N1 Cr1 C24B 175.9(5)
C6 N1 Cr1 C24B -6.7(5)
C4 N1 Cr1 C24 -165.3(3)
C6 N1 Cr1 C24 12.1(3)
C4 N1 Cr1 C26 140.6(3)
C6 N1 Cr1 C26 -42.0(3)
C4 N1 Cr1 C28 -135.8(3)
C6 N1 Cr1 C28 41.6(3)
C4 N1 Cr1 C27B -123.9(5)
C6 N1 Cr1 C27B 53.5(5)
C4 N1 Cr1 C27 -147.7(6)
C6 N1 Cr1 C27 29.7(6)
C4 N1 Cr1 C28B -147.9(5)
C6 N1 Cr1 C28B 29.5(5)
C2 N2 Cr1 N1 -7.05(15)
C12 N2 Cr1 N1 167.89(12)
C2 N2 Cr1 C25B -155.7(3)
C12 N2 Cr1 C25B 19.3(3)
C2 N2 Cr1 C26B 170.6(3)
C12 N2 Cr1 C26B -14.5(3)
C2 N2 Cr1 C25 -137.3(2)
C12 N2 Cr1 C25 37.6(3)
C2 N2 Cr1 C24B -152.5(10)
C12 N2 Cr1 C24B 22.4(10)
C2 N2 Cr1 C24 146.1(9)
C12 N2 Cr1 C24 -39.0(9)
C2 N2 Cr1 C26 -159.0(2)
C12 N2 Cr1 C26 15.9(2)
C2 N2 Cr1 C28 134.1(3)
C12 N2 Cr1 C28 -51.0(2)
C2 N2 Cr1 C27B 134.7(3)
C12 N2 Cr1 C27B -50.4(3)
C2 N2 Cr1 C27 164.4(3)
C12 N2 Cr1 C27 -20.7(2)
C2 N2 Cr1 C28B 117.5(6)
C12 N2 Cr1 C28B -67.6(6)
C26 C25 Cr1 N1 -161.4(3)
C24 C25 Cr1 N1 82.9(3)
C26 C25 Cr1 N2 -36.1(5)
C24 C25 Cr1 N2 -151.9(4)
C26 C25 Cr1 C25B 4.9(8)
C24 C25 Cr1 C25B -110.8(8)
C26 C25 Cr1 C26B 31.0(5)
C24 C25 Cr1 C26B -84.7(4)
C26 C25 Cr1 C24B 127.0(8)
C24 C25 Cr1 C24B 11.2(8)
C26 C25 Cr1 C24 115.76(15)
C24 C25 Cr1 C26 -115.76(15)
C26 C25 Cr1 C28 78.41(19)
C24 C25 Cr1 C28 -37.35(9)
C26 C25 Cr1 C27B 69.4(4)
C24 C25 Cr1 C27B -46.4(4)
C26 C25 Cr1 C27 37.20(11)
C24 C25 Cr1 C27 -78.56(14)
C26 C25 Cr1 C28B 106.0(4)
C24 C25 Cr1 C28B -9.7(4)
C28 C24 Cr1 N1 136.1(3)
C25 C24 Cr1 N1 -108.0(3)
C28 C24 Cr1 N2 -16.3(12)
C25 C24 Cr1 N2 99.6(12)
C28 C24 Cr1 C25B -86.3(4)
C25 C24 Cr1 C25B 29.6(4)
C28 C24 Cr1 C26B -43.9(5)
C25 C24 Cr1 C26B 72.0(4)
C28 C24 Cr1 C25 -115.90(16)
C28 C24 Cr1 C24B -126.7(8)
C25 C24 Cr1 C24B -10.8(8)
C28 C24 Cr1 C26 -78.38(19)
C25 C24 Cr1 C26 37.53(8)
C25 C24 Cr1 C28 115.90(16)
C28 C24 Cr1 C27B -2.3(6)
C25 C24 Cr1 C27B 113.6(6)
C28 C24 Cr1 C27 -37.06(10)
C25 C24 Cr1 C27 78.85(14)
C28 C24 Cr1 C28B 37.5(11)
C25 C24 Cr1 C28B 153.4(11)
C25 C26 Cr1 N1 30.0(4)
C27 C26 Cr1 N1 146.1(4)
C25 C26 Cr1 N2 158.0(4)
C27 C26 Cr1 N2 -85.9(4)
C25 C26 Cr1 C25B -9.1(15)
C27 C26 Cr1 C25B 107.0(16)
C25 C26 Cr1 C26B -120.4(8)
C27 C26 Cr1 C26B -4.3(7)
C27 C26 Cr1 C25 116.09(12)
C25 C26 Cr1 C24B -19.1(3)
C27 C26 Cr1 C24B 97.0(3)
C25 C26 Cr1 C24 -37.60(11)
C27 C26 Cr1 C24 78.49(15)
C25 C26 Cr1 C28 -79.06(15)
C27 C26 Cr1 C28 37.03(11)
C25 C26 Cr1 C27B -92.5(3)
C27 C26 Cr1 C27B 23.6(4)
C25 C26 Cr1 C27 -116.09(12)
C25 C26 Cr1 C28B -54.2(3)
C27 C26 Cr1 C28B 61.8(3)
C24 C28 Cr1 N1 -56.7(3)
C27 C28 Cr1 N1 -173.0(3)
C24 C28 Cr1 N2 174.2(4)
C27 C28 Cr1 N2 57.8(4)
C24 C28 Cr1 C25B 65.0(4)
C27 C28 Cr1 C25B -51.3(4)
C24 C28 Cr1 C26B 110.0(6)
C27 C28 Cr1 C26B -6.4(6)
C24 C28 Cr1 C25 37.57(11)
C27 C28 Cr1 C25 -78.76(15)
C24 C28 Cr1 C24B 19.8(4)
C27 C28 Cr1 C24B -96.5(4)
C27 C28 Cr1 C24 -116.34(10)
C24 C28 Cr1 C26 79.21(13)
C27 C28 Cr1 C26 -37.12(12)
C24 C28 Cr1 C27B 172(2)
C27 C28 Cr1 C27B 55(2)
C24 C28 Cr1 C27 116.34(10)
C24 C28 Cr1 C28B -26.4(7)
C27 C28 Cr1 C28B -142.8(7)
C26 C27 Cr1 N1 -99.4(8)
C28 C27 Cr1 N1 17.0(9)
C26 C27 Cr1 N2 106.7(4)
C28 C27 Cr1 N2 -136.8(4)
C26 C27 Cr1 C25B -18.5(4)
C28 C27 Cr1 C25B 98.0(5)
C26 C27 Cr1 C26B 21(4)
C28 C27 Cr1 C26B 137(4)
C26 C27 Cr1 C25 -37.47(9)
C28 C27 Cr1 C25 78.99(15)
C26 C27 Cr1 C24B -57.9(3)
C28 C27 Cr1 C24B 58.6(3)
C26 C27 Cr1 C24 -79.19(13)
C28 C27 Cr1 C24 37.26(9)
C28 C27 Cr1 C26 116.46(13)
C26 C27 Cr1 C28 -116.46(13)
C26 C27 Cr1 C27B -135.9(7)
C28 C27 Cr1 C27B -19.5(6)
C26 C27 Cr1 C28B -99.3(3)
C28 C27 Cr1 C28B 17.2(3)
N1 Cr1 C24B C28B 95.3(5)
N2 Cr1 C24B C28B -120.6(14)
C25B Cr1 C24B C28B -116.1(2)
C26B Cr1 C24B C28B -78.2(2)
C25 Cr1 C24B C28B -151.1(9)
C24 Cr1 C24B C28B 8.0(9)
C26 Cr1 C24B C28B -112.5(5)
C28 Cr1 C24B C28B -30.3(5)
C27B Cr1 C24B C28B -36.73(15)
C27 Cr1 C24B C28B -71.4(5)
N1 Cr1 C24B C25B -148.6(5)
N2 Cr1 C24B C25B -4.5(14)
C26B Cr1 C24B C25B 37.91(17)
C25 Cr1 C24B C25B -35.0(9)
C24 Cr1 C24B C25B 124.1(8)
C26 Cr1 C24B C25B 3.6(5)
C28 Cr1 C24B C25B 85.8(4)
C27B Cr1 C24B C25B 79.4(3)
C27 Cr1 C24B C25B 44.7(4)
C28B Cr1 C24B C25B 116.1(2)
C28B C24B C25B C26B 0.0
Cr1 C24B C25B C26B -65.1(4)
C28B C24B C25B Cr1 65.1(4)
N1 Cr1 C25B C26B 159.3(5)
N2 Cr1 C25B C26B -66.4(6)
C25 Cr1 C25B C26B 141.6(6)
C24B Cr1 C25B C26B 115.46(17)
C24 Cr1 C25B C26B 94.9(3)
C26 Cr1 C25B C26B -51.8(18)
C28 Cr1 C25B C26B 50.4(4)
C27B Cr1 C25B C26B 37.36(17)
C27 Cr1 C25B C26B 6.5(6)
C28B Cr1 C25B C26B 78.4(2)
N1 Cr1 C25B C24B 43.8(6)
N2 Cr1 C25B C24B 178.2(6)
C26B Cr1 C25B C24B -115.46(18)
C25 Cr1 C25B C24B 26.1(6)
C24 Cr1 C25B C24B -20.5(3)
C26 Cr1 C25B C24B -167.3(18)
C28 Cr1 C25B C24B -65.1(4)
C27B Cr1 C25B C24B -78.1(2)
C27 Cr1 C25B C24B -109.0(6)
C28B Cr1 C25B C24B -37.10(16)
C24B C25B C26B C27B 0.0
Cr1 C25B C26B C27B -65.5(4)
C24B C25B C26B Cr1 65.5(4)
N1 Cr1 C26B C25B -59.3(14)
N2 Cr1 C26B C25B 128.6(6)
C25 Cr1 C26B C25B -17.2(3)
C24B Cr1 C26B C25B -37.78(14)
C24 Cr1 C26B C25B -59.1(3)
C26 Cr1 C26B C25B 19.9(6)
C28 Cr1 C26B C25B -97.9(5)
C27B Cr1 C26B C25B -115.78(19)
C27 Cr1 C26B C25B -136(4)
C28B Cr1 C26B C25B -79.0(2)
N1 Cr1 C26B C27B 56.5(14)
N2 Cr1 C26B C27B -115.6(6)
C25B Cr1 C26B C27B 115.78(19)
C25 Cr1 C26B C27B 98.5(3)
C24B Cr1 C26B C27B 78.0(2)
C24 Cr1 C26B C27B 56.7(3)
C26 Cr1 C26B C27B 135.7(7)
C28 Cr1 C26B C27B 17.8(4)
C27 Cr1 C26B C27B -20(3)
C28B Cr1 C26B C27B 36.78(14)
C25B C26B C27B C28B 0.0
Cr1 C26B C27B C28B -63.9(4)
C25B C26B C27B Cr1 63.9(4)
N1 Cr1 C27B C28B -43.3(6)
N2 Cr1 C27B C28B -165.2(6)
C25B Cr1 C27B C28B 78.8(2)
C26B Cr1 C27B C28B 116.69(18)
C25 Cr1 C27B C28B 54.4(4)
C24B Cr1 C27B C28B 36.93(18)
C24 Cr1 C27B C28B 19.2(4)
C26 Cr1 C27B C28B 93.2(4)
C28 Cr1 C27B C28B 12.5(19)
C27 Cr1 C27B C28B 120.8(8)
N1 Cr1 C27B C26B -160.0(5)
N2 Cr1 C27B C26B 78.1(6)
C25B Cr1 C27B C26B -37.86(18)
C25 Cr1 C27B C26B -62.3(3)
C24B Cr1 C27B C26B -79.8(2)
C24 Cr1 C27B C26B -97.5(4)
C26 Cr1 C27B C26B -23.5(4)
C28 Cr1 C27B C26B -104.2(19)
C27 Cr1 C27B C26B 4.1(8)
C28B Cr1 C27B C26B -116.69(18)
C25B C24B C28B C27B 0.0
Cr1 C24B C28B C27B 63.2(5)
C25B C24B C28B Cr1 -63.2(5)
C26B C27B C28B C24B 0.0
Cr1 C27B C28B C24B -62.5(4)
C26B C27B C28B Cr1 62.5(4)
N1 Cr1 C28B C24B -94.3(5)
N2 Cr1 C28B C24B 144.2(9)
C25B Cr1 C28B C24B 37.66(15)
C26B Cr1 C28B C24B 79.7(2)
C25 Cr1 C28B C24B 10.8(4)
C24 Cr1 C28B C24B -8.6(9)
C26 Cr1 C28B C24B 47.9(4)
C28 Cr1 C28B C24B 110.7(8)
C27B Cr1 C28B C24B 116.9(3)
C27 Cr1 C28B C24B 85.8(4)
N1 Cr1 C28B C27B 148.8(5)
N2 Cr1 C28B C27B 27.3(9)
C25B Cr1 C28B C27B -79.2(3)
C26B Cr1 C28B C27B -37.18(17)
C25 Cr1 C28B C27B -106.1(4)
C24B Cr1 C28B C27B -116.9(3)
C24 Cr1 C28B C27B -125.5(10)
C26 Cr1 C28B C27B -69.0(4)
C28 Cr1 C28B C27B -6.2(9)
C27 Cr1 C28B C27B -31.1(5)
